data_7020633
loop_
_publ_author_name
'Rao, Ying-Li'
'Amarne, Hazem'
'Lu, Jia-Sheng'
'Wang, Suning'

_publ_section_title
;
 Impact of a dithienyl unit on photostability of N,C-chelating boron
 compounds.
;
_journal_issue 3
_journal_name_full 'Dalton transactions (Cambridge, England : 2003)'
_journal_page_first 638
_journal_page_last 644
_journal_paper_doi 10.1039/c2dt31370g
_journal_volume 42
_journal_year 2013
_chemical_formula_sum 'C36 H33 B Cl2 N S'
_chemical_formula_weight 593.40
_chemical_name_systematic
;
?
;
_space_group_IT_number 14
_symmetry_cell_setting monoclinic
_symmetry_space_group_name_Hall '-P 2ybc'
_symmetry_space_group_name_H-M 'P 1 21/c 1'
_atom_sites_solution_hydrogens geom
_atom_sites_solution_primary direct
_atom_sites_solution_secondary difmap
_audit_creation_method SHELXL-97
_cell_angle_alpha 90.00
_cell_angle_beta 108.141(2)
_cell_angle_gamma 90.00
_cell_formula_units_Z 4
_cell_length_a 13.9623(15)
_cell_length_b 26.777(3)
_cell_length_c 8.7487(8)
_cell_measurement_reflns_used 4616
_cell_measurement_temperature 180(2)
_cell_measurement_theta_max 22.02
_cell_measurement_theta_min 2.16
_cell_volume 3108.3(6)
_computing_cell_refinement 'Bruker SAINT'
_computing_data_collection 'Bruker APEX2'
_computing_data_reduction 'Bruker SAINT'
_computing_molecular_graphics 'Bruker SHELXTL'
_computing_publication_material 'Bruker SHELXTL'
_computing_structure_refinement 'SHELXL-97 (Sheldrick, 1997)'
_computing_structure_solution 'SHELXS-97 (Sheldrick, 1990)'
_diffrn_ambient_temperature 180(2)
_diffrn_measured_fraction_theta_full 1.000
_diffrn_measured_fraction_theta_max 1.000
_diffrn_measurement_device_type 'Bruker APEX-II CCD'
_diffrn_measurement_method '\f and \w scans'
_diffrn_radiation_monochromator graphite
_diffrn_radiation_source 'fine-focus sealed tube'
_diffrn_radiation_type MoK\a
_diffrn_radiation_wavelength 0.71073
_diffrn_reflns_av_R_equivalents 0.0795
_diffrn_reflns_av_sigmaI/netI 0.0516
_diffrn_reflns_limit_h_max 17
_diffrn_reflns_limit_h_min -17
_diffrn_reflns_limit_k_max 33
_diffrn_reflns_limit_k_min -33
_diffrn_reflns_limit_l_max 10
_diffrn_reflns_limit_l_min -10
_diffrn_reflns_number 42368
_diffrn_reflns_theta_full 26.00
_diffrn_reflns_theta_max 26.00
_diffrn_reflns_theta_min 1.52
_diffrn_standards_number 0
_exptl_absorpt_coefficient_mu 0.302
_exptl_absorpt_correction_T_max 0.9850
_exptl_absorpt_correction_T_min 0.9704
_exptl_absorpt_correction_type multi-scan
_exptl_crystal_density_diffrn 1.268
_exptl_crystal_density_method 'not measured'
_exptl_crystal_F_000 1244
_exptl_crystal_size_max 0.10
_exptl_crystal_size_mid 0.10
_exptl_crystal_size_min 0.05
_refine_diff_density_max 0.384
_refine_diff_density_min -0.458
_refine_diff_density_rms 0.048
_refine_ls_extinction_method none
_refine_ls_goodness_of_fit_ref 1.056
_refine_ls_hydrogen_treatment constr
_refine_ls_matrix_type full
_refine_ls_number_parameters 376
_refine_ls_number_reflns 6119
_refine_ls_number_restraints 0
_refine_ls_restrained_S_all 1.056
_refine_ls_R_factor_all 0.1098
_refine_ls_R_factor_gt 0.0566
_refine_ls_shift/su_max 0.001
_refine_ls_shift/su_mean 0.000
_refine_ls_structure_factor_coef Fsqd
_refine_ls_weighting_details 'calc w=1/[\s^2^(Fo^2^)+(0.0500P)^2^+2.0000P] where P=(Fo^2^+2Fc^2^)/3'
_refine_ls_weighting_scheme calc
_refine_ls_wR_factor_gt 0.1190
_refine_ls_wR_factor_ref 0.1443
_reflns_number_gt 3743
_reflns_number_total 6119
_reflns_threshold_expression >2sigma(I)
_cod_data_source_file c2dt31370g.txt
_cod_data_source_block louis49
_cod_depositor_comments
;
The following automatic conversions were performed:

'_symmetry_cell_setting' value 'Monoclinic' changed to 'monoclinic'
according to /home/saulius/struct/CIF-dictionaries/cif_core.dic
dictionary named 'cif_core.dic' version 2.4.2 from 2011-04-26.

Automatic conversion script
Id: cif_fix_values 1891 2012-01-12 08:04:46Z andrius 
;
_cod_original_cell_volume 3108.3(5)
_cod_original_sg_symbol_H-M P2(1)/c
_cod_database_code 7020633

loop_
_symmetry_equiv_pos_as_xyz
'x, y, z'
'-x, y+1/2, -z+1/2'
'-x, -y, -z'
'x, -y-1/2, z-1/2'

loop_
_atom_site_label
_atom_site_type_symbol
_atom_site_fract_x
_atom_site_fract_y
_atom_site_fract_z
_atom_site_U_iso_or_equiv
_atom_site_adp_type
_atom_site_occupancy
_atom_site_symmetry_multiplicity
_atom_site_calc_flag
_atom_site_refinement_flags
S1 S 0.92996(6) 0.02661(4) 0.25525(13) 0.0670(3) Uani 1 1 d .
N1 N 0.71163(16) 0.06512(8) -0.5471(3) 0.0342(5) Uani 1 1 d .
B1 B 0.6788(2) 0.12253(11) -0.6213(4) 0.0301(7) Uani 1 1 d .
Cl1 Cl 1.69479(8) -0.13891(4) 2.11915(12) 0.0808(3) Uani 1 1 d .
Cl2 Cl 1.79305(9) -0.15448(4) 1.87537(14) 0.0870(4) Uani 1 1 d .
C1 C 0.6389(2) 0.10463(11) -0.8071(3) 0.0370(7) Uani 1 1 d .
C2 C 0.5887(2) 0.13070(14) -0.9463(4) 0.0501(8) Uani 1 1 d .
H2A H 0.5746 0.1652 -0.9404 0.060 Uiso 1 1 calc R
C3 C 0.5590(3) 0.10639(19) -1.0941(4) 0.0723(12) Uani 1 1 d .
H3A H 0.5264 0.1248 -1.1889 0.087 Uiso 1 1 calc R
C4 C 0.5761(3) 0.0558(2) -1.1054(5) 0.0877(16) Uani 1 1 d .
H4A H 0.5559 0.0399 -1.2075 0.105 Uiso 1 1 calc R
C5 C 0.6218(3) 0.02876(16) -0.9705(5) 0.0721(12) Uani 1 1 d .
H5A H 0.6325 -0.0061 -0.9772 0.086 Uiso 1 1 calc R
C6 C 0.6528(2) 0.05334(12) -0.8217(4) 0.0451(8) Uani 1 1 d .
C7 C 0.6987(2) 0.03059(11) -0.6661(4) 0.0436(8) Uani 1 1 d .
C8 C 0.7280(3) -0.01874(12) -0.6278(5) 0.0587(10) Uani 1 1 d .
H8A H 0.7184 -0.0429 -0.7109 0.070 Uiso 1 1 calc R
C9 C 0.7706(3) -0.03255(12) -0.4705(6) 0.0636(11) Uani 1 1 d .
H9A H 0.7911 -0.0661 -0.4442 0.076 Uiso 1 1 calc R
C10 C 0.7837(2) 0.00296(12) -0.3492(5) 0.0509(9) Uani 1 1 d .
C11 C 0.7538(2) 0.05159(11) -0.3944(4) 0.0411(7) Uani 1 1 d .
H11A H 0.7638 0.0763 -0.3130 0.049 Uiso 1 1 calc R
C12 C 0.8275(2) -0.00823(13) -0.1818(5) 0.0645(11) Uani 1 1 d .
C13 C 0.8663(2) -0.01662(13) -0.0426(6) 0.0670(12) Uani 1 1 d .
C14 C 0.9113(2) -0.02394(13) 0.1256(5) 0.0655(11) Uani 1 1 d .
C15 C 0.9472(3) -0.06713(14) 0.2083(5) 0.0731(13) Uani 1 1 d .
H15A H 0.9447 -0.0988 0.1585 0.088 Uiso 1 1 calc R
C16 C 0.9879(2) -0.05930(14) 0.3739(5) 0.0702(12) Uani 1 1 d .
H16A H 1.0161 -0.0855 0.4475 0.084 Uiso 1 1 calc R
C17 C 0.9837(2) -0.01093(13) 0.4211(4) 0.0617(11) Uani 1 1 d .
C18 C 0.78624(19) 0.15307(9) -0.5490(3) 0.0274(6) Uani 1 1 d .
C19 C 0.8534(2) 0.16265(9) -0.6392(3) 0.0320(6) Uani 1 1 d .
C20 C 0.9465(2) 0.18548(10) -0.5672(4) 0.0383(7) Uani 1 1 d .
H20A H 0.9898 0.1909 -0.6304 0.046 Uiso 1 1 calc R
C21 C 0.9783(2) 0.20049(11) -0.4088(4) 0.0406(7) Uani 1 1 d .
C22 C 0.9132(2) 0.19226(10) -0.3212(4) 0.0384(7) Uani 1 1 d .
H22A H 0.9329 0.2025 -0.2118 0.046 Uiso 1 1 calc R
C23 C 0.8190(2) 0.16945(10) -0.3872(3) 0.0318(6) Uani 1 1 d .
C24 C 0.7570(2) 0.16703(12) -0.2731(3) 0.0418(7) Uani 1 1 d .
H24A H 0.7965 0.1509 -0.1727 0.063 Uiso 1 1 calc R
H24B H 0.6956 0.1477 -0.3226 0.063 Uiso 1 1 calc R
H24C H 0.7389 0.2009 -0.2502 0.063 Uiso 1 1 calc R
C25 C 1.0787(2) 0.22569(15) -0.3349(5) 0.0665(11) Uani 1 1 d .
H25A H 1.1312 0.2072 -0.3637 0.100 Uiso 1 1 calc R
H25B H 1.0947 0.2262 -0.2176 0.100 Uiso 1 1 calc R
H25C H 1.0756 0.2600 -0.3752 0.100 Uiso 1 1 calc R
C26 C 0.8290(2) 0.15220(11) -0.8175(3) 0.0427(7) Uani 1 1 d .
H26A H 0.8893 0.1576 -0.8500 0.064 Uiso 1 1 calc R
H26B H 0.7753 0.1747 -0.8783 0.064 Uiso 1 1 calc R
H26C H 0.8065 0.1175 -0.8396 0.064 Uiso 1 1 calc R
C27 C 0.58017(19) 0.14603(9) -0.5817(3) 0.0275(6) Uani 1 1 d .
C28 C 0.5627(2) 0.19832(10) -0.5947(3) 0.0318(6) Uani 1 1 d .
C29 C 0.4802(2) 0.21971(10) -0.5629(3) 0.0362(7) Uani 1 1 d .
H29A H 0.4714 0.2549 -0.5729 0.043 Uiso 1 1 calc R
C30 C 0.4105(2) 0.19166(10) -0.5173(3) 0.0370(7) Uani 1 1 d .
C31 C 0.4231(2) 0.14038(10) -0.5138(3) 0.0350(7) Uani 1 1 d .
H31A H 0.3752 0.1200 -0.4863 0.042 Uiso 1 1 calc R
C32 C 0.5038(2) 0.11737(10) -0.5491(3) 0.0315(6) Uani 1 1 d .
C33 C 0.6314(2) 0.23419(10) -0.6449(4) 0.0424(8) Uani 1 1 d .
H33A H 0.5936 0.2643 -0.6911 0.064 Uiso 1 1 calc R
H33B H 0.6568 0.2182 -0.7253 0.064 Uiso 1 1 calc R
H33C H 0.6882 0.2433 -0.5507 0.064 Uiso 1 1 calc R
C34 C 0.3228(2) 0.21575(13) -0.4783(4) 0.0520(9) Uani 1 1 d .
H34A H 0.2956 0.2430 -0.5543 0.078 Uiso 1 1 calc R
H34B H 0.3460 0.2291 -0.3686 0.078 Uiso 1 1 calc R
H34C H 0.2702 0.1908 -0.4866 0.078 Uiso 1 1 calc R
C35 C 0.5001(2) 0.06098(10) -0.5584(4) 0.0421(7) Uani 1 1 d .
H35A H 0.4353 0.0492 -0.5505 0.063 Uiso 1 1 calc R
H35B H 0.5550 0.0470 -0.4697 0.063 Uiso 1 1 calc R
H35C H 0.5075 0.0501 -0.6611 0.063 Uiso 1 1 calc R
C36 C 1.6873(3) -0.13126(16) 1.9179(5) 0.0788(13) Uani 1 1 d .
H36A H 1.6799 -0.0953 1.8907 0.095 Uiso 1 1 calc R
H36B H 1.6264 -0.1486 1.8494 0.095 Uiso 1 1 calc R

loop_
_atom_site_aniso_label
_atom_site_aniso_U_11
_atom_site_aniso_U_22
_atom_site_aniso_U_33
_atom_site_aniso_U_23
_atom_site_aniso_U_13
_atom_site_aniso_U_12
S1 0.0392(5) 0.0604(6) 0.1038(8) 0.0508(6) 0.0256(5) 0.0168(4)
N1 0.0317(12) 0.0286(12) 0.0453(15) -0.0001(11) 0.0166(11) 0.0013(10)
B1 0.0345(17) 0.0254(16) 0.0300(16) 0.0035(13) 0.0096(14) -0.0001(13)
Cl1 0.0849(7) 0.0879(8) 0.0604(6) -0.0147(5) 0.0092(5) 0.0110(6)
Cl2 0.0788(7) 0.0998(9) 0.0762(7) -0.0141(6) 0.0149(6) 0.0122(6)
C1 0.0338(15) 0.0464(18) 0.0342(16) -0.0050(13) 0.0153(13) -0.0070(13)
C2 0.0416(18) 0.073(2) 0.0340(17) -0.0032(16) 0.0098(14) -0.0078(17)
C3 0.055(2) 0.129(4) 0.0322(19) -0.007(2) 0.0128(17) -0.026(2)
C4 0.093(3) 0.134(4) 0.046(3) -0.046(3) 0.037(2) -0.056(3)
C5 0.089(3) 0.074(3) 0.074(3) -0.045(2) 0.055(2) -0.040(2)
C6 0.0469(18) 0.0482(19) 0.050(2) -0.0178(16) 0.0299(16) -0.0160(15)
C7 0.0424(17) 0.0315(16) 0.069(2) -0.0106(15) 0.0351(17) -0.0063(14)
C8 0.064(2) 0.0328(18) 0.101(3) -0.0090(19) 0.056(2) -0.0085(16)
C9 0.053(2) 0.0275(18) 0.130(4) 0.014(2) 0.056(2) 0.0053(15)
C10 0.0320(17) 0.0388(18) 0.086(3) 0.0233(18) 0.0246(17) 0.0057(14)
C11 0.0344(16) 0.0356(17) 0.052(2) 0.0079(14) 0.0122(14) 0.0021(13)
C12 0.0372(19) 0.049(2) 0.109(3) 0.044(2) 0.024(2) 0.0084(16)
C13 0.0348(18) 0.056(2) 0.108(3) 0.045(2) 0.019(2) 0.0086(16)
C14 0.0330(18) 0.057(2) 0.102(3) 0.041(2) 0.0137(19) 0.0039(16)
C15 0.040(2) 0.058(2) 0.108(3) 0.038(2) 0.003(2) 0.0011(17)
C16 0.0335(18) 0.052(2) 0.109(3) 0.043(2) 0.000(2) 0.0030(16)
C17 0.0224(17) 0.058(2) 0.100(3) 0.044(2) 0.0112(18) 0.0049(15)
C18 0.0298(14) 0.0224(13) 0.0313(15) 0.0035(11) 0.0113(12) 0.0058(11)
C19 0.0360(15) 0.0277(14) 0.0351(16) 0.0057(12) 0.0153(13) 0.0034(12)
C20 0.0358(16) 0.0341(16) 0.0502(19) 0.0062(14) 0.0207(14) 0.0016(13)
C21 0.0315(16) 0.0346(16) 0.0528(19) 0.0019(14) 0.0090(14) -0.0006(13)
C22 0.0378(17) 0.0356(16) 0.0371(16) -0.0038(13) 0.0051(13) -0.0001(13)
C23 0.0344(15) 0.0277(14) 0.0327(15) 0.0007(12) 0.0097(12) 0.0034(12)
C24 0.0446(17) 0.0510(19) 0.0316(16) -0.0066(14) 0.0143(14) -0.0010(15)
C25 0.0394(19) 0.077(3) 0.079(3) -0.007(2) 0.0126(18) -0.0163(18)
C26 0.0485(18) 0.0487(18) 0.0369(17) 0.0058(14) 0.0219(14) -0.0004(15)
C27 0.0302(14) 0.0285(14) 0.0221(13) 0.0015(11) 0.0055(11) 0.0006(11)
C28 0.0320(15) 0.0308(15) 0.0307(15) 0.0025(12) 0.0072(12) 0.0009(12)
C29 0.0390(16) 0.0280(15) 0.0375(16) 0.0008(12) 0.0062(13) 0.0052(13)
C30 0.0339(16) 0.0397(17) 0.0341(16) -0.0011(13) 0.0060(13) 0.0059(13)
C31 0.0310(15) 0.0382(16) 0.0349(16) 0.0046(13) 0.0089(12) -0.0014(13)
C32 0.0343(15) 0.0311(15) 0.0279(14) 0.0034(11) 0.0081(12) 0.0016(12)
C33 0.0441(18) 0.0279(15) 0.055(2) 0.0080(14) 0.0146(15) 0.0024(13)
C34 0.0458(19) 0.059(2) 0.054(2) -0.0044(17) 0.0203(16) 0.0131(16)
C35 0.0376(16) 0.0314(16) 0.060(2) 0.0023(14) 0.0190(15) -0.0062(13)
C36 0.082(3) 0.083(3) 0.061(3) 0.000(2) 0.007(2) 0.034(2)

loop_
_atom_type_symbol
_atom_type_description
_atom_type_scat_dispersion_real
_atom_type_scat_dispersion_imag
_atom_type_scat_source
C C 0.0033 0.0016 'International Tables Vol C Tables 4.2.6.8 and 6.1.1.4'
H H 0.0000 0.0000 'International Tables Vol C Tables 4.2.6.8 and 6.1.1.4'
B B 0.0013 0.0007 'International Tables Vol C Tables 4.2.6.8 and 6.1.1.4'
S S 0.1246 0.1234 'International Tables Vol C Tables 4.2.6.8 and 6.1.1.4'
Cl Cl 0.1484 0.1585 'International Tables Vol C Tables 4.2.6.8 and 6.1.1.4'
N N 0.0061 0.0033 'International Tables Vol C Tables 4.2.6.8 and 6.1.1.4'

loop_
_geom_angle_atom_site_label_1
_geom_angle_atom_site_label_2
_geom_angle_atom_site_label_3
_geom_angle
_geom_angle_site_symmetry_1
_geom_angle_site_symmetry_3
C17 S1 C14 91.86(18) . .
C11 N1 C7 119.6(3) . .
C11 N1 B1 128.3(2) . .
C7 N1 B1 111.8(2) . .
C1 B1 C27 106.0(2) . .
C1 B1 C18 121.2(2) . .
C27 B1 C18 116.7(2) . .
C1 B1 N1 94.8(2) . .
C27 B1 N1 114.5(2) . .
C18 B1 N1 101.5(2) . .
C2 C1 C6 117.4(3) . .
C2 C1 B1 130.8(3) . .
C6 C1 B1 111.6(3) . .
C1 C2 C3 120.2(4) . .
C1 C2 H2A 119.9 . .
C3 C2 H2A 119.9 . .
C4 C3 C2 121.1(4) . .
C4 C3 H3A 119.5 . .
C2 C3 H3A 119.5 . .
C5 C4 C3 120.2(4) . .
C5 C4 H4A 119.9 . .
C3 C4 H4A 119.9 . .
C4 C5 C6 118.7(4) . .
C4 C5 H5A 120.6 . .
C6 C5 H5A 120.6 . .
C1 C6 C5 122.3(3) . .
C1 C6 C7 111.2(3) . .
C5 C6 C7 126.5(3) . .
N1 C7 C8 120.1(3) . .
N1 C7 C6 110.3(3) . .
C8 C7 C6 129.6(3) . .
C9 C8 C7 120.1(3) . .
C9 C8 H8A 120.0 . .
C7 C8 H8A 120.0 . .
C8 C9 C10 119.6(3) . .
C8 C9 H9A 120.2 . .
C10 C9 H9A 120.2 . .
C11 C10 C9 117.8(3) . .
C11 C10 C12 118.9(3) . .
C9 C10 C12 123.3(3) . .
N1 C11 C10 122.8(3) . .
N1 C11 H11A 118.6 . .
C10 C11 H11A 118.6 . .
C13 C12 C10 178.0(4) . .
C12 C13 C14 176.9(4) . .
C15 C14 C13 129.2(4) . .
C15 C14 S1 110.9(3) . .
C13 C14 S1 119.8(3) . .
C14 C15 C16 112.6(4) . .
C14 C15 H15A 123.7 . .
C16 C15 H15A 123.7 . .
C17 C16 C15 114.5(3) . .
C17 C16 H16A 122.8 . .
C15 C16 H16A 122.8 . .
C16 C17 C17 130.2(4) . 3_756
C16 C17 S1 110.2(3) . .
C17 C17 S1 119.6(4) 3_756 .
C23 C18 C19 115.8(2) . .
C23 C18 B1 120.6(2) . .
C19 C18 B1 123.6(2) . .
C20 C19 C18 120.7(3) . .
C20 C19 C26 115.1(2) . .
C18 C19 C26 124.1(2) . .
C21 C20 C19 123.1(3) . .
C21 C20 H20A 118.5 . .
C19 C20 H20A 118.5 . .
C20 C21 C22 116.8(3) . .
C20 C21 C25 121.9(3) . .
C22 C21 C25 121.3(3) . .
C21 C22 C23 122.6(3) . .
C21 C22 H22A 118.7 . .
C23 C22 H22A 118.7 . .
C22 C23 C18 121.1(3) . .
C22 C23 C24 113.8(2) . .
C18 C23 C24 125.0(2) . .
C23 C24 H24A 109.5 . .
C23 C24 H24B 109.5 . .
H24A C24 H24B 109.5 . .
C23 C24 H24C 109.5 . .
H24A C24 H24C 109.5 . .
H24B C24 H24C 109.5 . .
C21 C25 H25A 109.5 . .
C21 C25 H25B 109.5 . .
H25A C25 H25B 109.5 . .
C21 C25 H25C 109.5 . .
H25A C25 H25C 109.5 . .
H25B C25 H25C 109.5 . .
C19 C26 H26A 109.5 . .
C19 C26 H26B 109.5 . .
H26A C26 H26B 109.5 . .
C19 C26 H26C 109.5 . .
H26A C26 H26C 109.5 . .
H26B C26 H26C 109.5 . .
C32 C27 C28 115.5(2) . .
C32 C27 B1 124.6(2) . .
C28 C27 B1 119.6(2) . .
C29 C28 C27 121.5(2) . .
C29 C28 C33 115.8(2) . .
C27 C28 C33 122.7(2) . .
C30 C29 C28 122.4(3) . .
C30 C29 H29A 118.8 . .
C28 C29 H29A 118.8 . .
C29 C30 C31 116.7(3) . .
C29 C30 C34 121.7(3) . .
C31 C30 C34 121.6(3) . .
C30 C31 C32 122.5(3) . .
C30 C31 H31A 118.8 . .
C32 C31 H31A 118.8 . .
C31 C32 C27 121.0(2) . .
C31 C32 C35 115.8(2) . .
C27 C32 C35 123.1(2) . .
C28 C33 H33A 109.5 . .
C28 C33 H33B 109.5 . .
H33A C33 H33B 109.5 . .
C28 C33 H33C 109.5 . .
H33A C33 H33C 109.5 . .
H33B C33 H33C 109.5 . .
C30 C34 H34A 109.5 . .
C30 C34 H34B 109.5 . .
H34A C34 H34B 109.5 . .
C30 C34 H34C 109.5 . .
H34A C34 H34C 109.5 . .
H34B C34 H34C 109.5 . .
C32 C35 H35A 109.5 . .
C32 C35 H35B 109.5 . .
H35A C35 H35B 109.5 . .
C32 C35 H35C 109.5 . .
H35A C35 H35C 109.5 . .
H35B C35 H35C 109.5 . .
Cl1 C36 Cl2 112.6(2) . .
Cl1 C36 H36A 109.1 . .
Cl2 C36 H36A 109.1 . .
Cl1 C36 H36B 109.1 . .
Cl2 C36 H36B 109.1 . .
H36A C36 H36B 107.8 . .

loop_
_geom_bond_atom_site_label_1
_geom_bond_atom_site_label_2
_geom_bond_distance
_geom_bond_site_symmetry_2
S1 C17 1.732(3) .
S1 C14 1.733(4) .
N1 C11 1.331(4) .
N1 C7 1.362(4) .
N1 B1 1.676(4) .
B1 C1 1.619(4) .
B1 C27 1.646(4) .
B1 C18 1.652(4) .
Cl1 C36 1.743(4) .
Cl2 C36 1.746(4) .
C1 C2 1.389(4) .
C1 C6 1.398(4) .
C2 C3 1.391(5) .
C2 H2A 0.9500 .
C3 C4 1.383(6) .
C3 H3A 0.9500 .
C4 C5 1.363(6) .
C4 H4A 0.9500 .
C5 C6 1.402(4) .
C5 H5A 0.9500 .
C6 C7 1.446(4) .
C7 C8 1.392(4) .
C8 C9 1.369(5) .
C8 H8A 0.9500 .
C9 C10 1.394(5) .
C9 H9A 0.9500 .
C10 C11 1.387(4) .
C10 C12 1.432(5) .
C11 H11A 0.9500 .
C12 C13 1.190(5) .
C13 C14 1.422(6) .
C14 C15 1.373(4) .
C15 C16 1.397(6) .
C15 H15A 0.9500 .
C16 C17 1.366(5) .
C16 H16A 0.9500 .
C17 C17 1.437(8) 3_756
C18 C23 1.415(4) .
C18 C19 1.424(4) .
C19 C20 1.396(4) .
C19 C26 1.516(4) .
C20 C21 1.376(4) .
C20 H20A 0.9500 .
C21 C22 1.377(4) .
C21 C25 1.508(4) .
C22 C23 1.401(4) .
C22 H22A 0.9500 .
C23 C24 1.512(4) .
C24 H24A 0.9800 .
C24 H24B 0.9800 .
C24 H24C 0.9800 .
C25 H25A 0.9800 .
C25 H25B 0.9800 .
C25 H25C 0.9800 .
C26 H26A 0.9800 .
C26 H26B 0.9800 .
C26 H26C 0.9800 .
C27 C32 1.413(4) .
C27 C28 1.419(4) .
C28 C29 1.390(4) .
C28 C33 1.515(4) .
C29 C30 1.383(4) .
C29 H29A 0.9500 .
C30 C31 1.384(4) .
C30 C34 1.514(4) .
C31 C32 1.400(4) .
C31 H31A 0.9500 .
C32 C35 1.512(4) .
C33 H33A 0.9800 .
C33 H33B 0.9800 .
C33 H33C 0.9800 .
C34 H34A 0.9800 .
C34 H34B 0.9800 .
C34 H34C 0.9800 .
C35 H35A 0.9800 .
C35 H35B 0.9800 .
C35 H35C 0.9800 .
C36 H36A 0.9900 .
C36 H36B 0.9900 .
